data_1561950
_publ_author_name 'Matus Mihalik'
_publ_contact_author_address 'Institute of Experimental Physics SAS, Watsonova 44, Kosice, Slovakia'
_publ_contact_author_name 'Matus Mihalik'
_publ_section_title
;
 Cooperative Jahn-Teller effect in NdMn1-xFexO3 (0 <= x <= 0.2)
;
_journal_coden_ASTM JALCOM
_journal_name_full 'Journal of Alloys and Compounds'
_journal_page_first 157612
_journal_paper_doi 10.1016/j.jallcom.2020.157612
_journal_volume 857
_journal_year 2021
_chemical_formula_sum 'Fe0.4 Mn3.6 Nd4 O11.6'
_chemical_formula_weight 982.69
_chemical_name_common NdMn0.9Fe0.1O2.9
_space_group_IT_number 62
_space_group_name_Hall '-P 2ac 2n'
_space_group_name_H-M_alt 'P n m a'
_symmetry_cell_setting orthorhombic
_cell_angle_alpha 90.000000
_cell_angle_beta 90.000000
_cell_angle_gamma 90.000000
_cell_formula_units_Z 1
_cell_length_a 5.6346(10)
_cell_length_b 7.8420(10)
_cell_length_c 5.5179(10)
_cell_measurement_temperature 1273
_cell_measurement_theta_max 90
_cell_measurement_theta_min 15
_cell_volume 243.82(7)
_diffrn_ambient_temperature 1273
_diffrn_measured_fraction_theta_full 0.5
_diffrn_measurement_device_type 'Ultima IV (Rigaku)'
_diffrn_measurement_method \q/2'\q
_diffrn_radiation_detector D/TEX
_diffrn_radiation_source 'X-ray tube'
_diffrn_reflns_number 112
_exptl_crystal_colour black
_exptl_crystal_density_diffrn 6.693
_exptl_crystal_description powder
_geom_angle 83.500(5)
_geom_angle_atom_site_label_1 O1
_geom_angle_atom_site_label_2 Mn1
_geom_angle_atom_site_label_3 O2
_geom_bond_atom_site_label_1 O1
_geom_bond_atom_site_label_2 Mn1
_geom_bond_distance 2.0748(3)
_refine_ls_goodness_of_fit_all 1.562
_refine_ls_R_I_factor 0.04138
_refine_ls_structure_factor_coef Inet
_cod_data_source_file NdMn09Fe01O2_9_1273K_Ar.cif
_cod_data_source_block 1273K_Ar
_cod_original_formula_sum 'Fe0.40 Mn3.60 Nd4 O11.60'
_cod_database_code 1561950
_exptl_atmosphere Ar

loop_
_space_group_symop_operation_xyz
'x, y, z'
'-x, -y, -z'
'-x+1/2, -y, z+1/2'
'x+1/2, y, -z+1/2'
'-x, y+1/2, -z'
'x, -y+1/2, z'
'x+1/2, -y+1/2, -z+1/2'
'-x+1/2, y+1/2, z+1/2'

loop_
_atom_site_label
_atom_site_occupancy
_atom_site_fract_x
_atom_site_fract_y
_atom_site_fract_z
_atom_site_type_symbol
_atom_site_U_iso_or_equiv
Nd1 1.0 0.043(1) 0.250000 0.991(1) Nd 0.0
Mn1 0.9000 0.000000 0.000000 0.500000 Mn 0.0
Fe1 0.1000 0.000000 0.000000 0.500000 Fe 0.0
O1 0.9667 0.464(1) 0.250000 0.117(1) O 0.0
O2 0.9667 0.306(1) 0.043(1) 0.732(1) O 0.0

loop_
_diffrn_radiation_type
_diffrn_radiation_wavelength
CuK\a~1~ 1.54056
CuK\a~2~ 1.54439
